data_1528231
loop_
_publ_author_name
'Yang, F.'
'Brueck, E.'
'Kuang, J.P.'
'de Boer, F.R.'
'Li, J.'
'Nakotte, H.'
'Li, Z.'
'Wu, X.'
'Wang, Y.'

_publ_section_title
;
 Magnetic properties of Ce Cu X compounds
;
_journal_name_full 'Journal of Applied Physics'
_journal_page_first 4705
_journal_page_last 4707
_journal_volume 69
_journal_year 1991
_chemical_formula_sum 'Ce Cu Ge'
_space_group_IT_number 194
_symmetry_space_group_name_Hall '-P 6c 2c'
_symmetry_space_group_name_H-M 'P 63/m m c'
_cell_angle_alpha 90
_cell_angle_beta 90
_cell_angle_gamma 120
_cell_formula_units_Z 2
_cell_length_a 4.311
_cell_length_b 4.311
_cell_length_c 7.933
_cell_volume 127.680
_citation_journal_id_ASTM JAPIAU
_cod_data_source_file Yang_JAPIAU_1991_272.cif
_cod_data_source_block Ce1Cu1Ge1
_cod_original_cell_volume 127.6804
_cod_original_formula_sum 'Ce1 Cu1 Ge1'
_cod_database_code 1528231

loop_
_symmetry_equiv_pos_as_xyz
x,y,z
x-y,x,z+1/2
-y,x-y,z
-x,-y,z+1/2
-x+y,-x,z
y,-x+y,z+1/2
-y,-x,-z+1/2
x-y,-y,-z
x,x-y,-z+1/2
y,x,-z
-x+y,y,-z+1/2
-x,-x+y,-z
-x,-y,-z
-x+y,-x,-z-1/2
y,-x+y,-z
x,y,-z-1/2
x-y,x,-z
-y,x-y,-z-1/2
y,x,z-1/2
-x+y,y,z
-x,-x+y,z-1/2
-y,-x,z
x-y,-y,z-1/2
x,x-y,z

loop_
_atom_site_label
_atom_site_type_symbol
_atom_site_fract_x
_atom_site_fract_y
_atom_site_fract_z
_atom_site_occupancy
_atom_site_U_iso_or_equiv
Cu1 Cu 0.3333 0.6667 0.25 1 0.0
Ge1 Ge 0.3333 0.6667 0.75 1 0.0
Ce1 Ce 0 0 0 1 0.0
